data_2215686
loop_
_publ_author_name
'Zatovsky, Igor V.'
'Strutynska, Nataliya Yu.'
'Baumer, Vyacheslav N.'
'Shishkin, Oleg V.'
'Slobodyanik, Nikolay S.'

_publ_section_title
;
 The whitlockite-related phosphate Ca~9~Cr(PO~4~)~7~
;
_journal_coeditor_code WM2144
_journal_issue 10
_journal_name_full 'Acta Crystallographica Section E'
_journal_page_first i180
_journal_page_last i181
_journal_paper_doi 10.1107/S1600536807044765
_journal_volume 63
_journal_year 2007
_chemical_formula_iupac 'Ca9 Cr (P O4)7'
_chemical_formula_structural 'Ca9 Cr (P O4)7'
_chemical_formula_sum 'Ca9 Cr O28 P7'
_chemical_formula_weight 1077.51
_chemical_name_systematic 'Nonacalcium chromium(III) heptakis(orthophosphate)'
_space_group_IT_number 161
_symmetry_cell_setting trigonal
_symmetry_space_group_name_Hall 'R 3 -2"c'
_symmetry_space_group_name_H-M 'R 3 c :H'
_audit_creation_method 'WinGX routine CIF_UPDATE'
_cell_angle_alpha 90
_cell_angle_beta 90
_cell_angle_gamma 120
_cell_formula_units_Z 6
_cell_length_a 10.3272(5)
_cell_length_b 10.3272(5)
_cell_length_c 37.132(2)
_cell_measurement_reflns_used 8460
_cell_measurement_temperature 293(2)
_cell_measurement_theta_max 29.99
_cell_measurement_theta_min 3.16
_cell_volume 3429.6(3)
_computing_cell_refinement 'CrysAlis CCD (Oxford Diffraction, 2005)'
_computing_data_collection 'CrysAlis CCD (Oxford Diffraction, 2005)'
_computing_data_reduction 'CrysAlis RED (Oxford Diffraction, 2005)'
_computing_molecular_graphics 'DIAMOND (Brandenburg, 2006)'
_computing_publication_material 'WinGX (Farrugia, 1999)'
_computing_structure_refinement 'SHELXL97 (Sheldrick, 1997)'
_computing_structure_solution 'SHELXS97 (Sheldrick, 1997)'
_diffrn_ambient_temperature 293(2)
_diffrn_measured_fraction_theta_full 0.999
_diffrn_measured_fraction_theta_max 0.999
_diffrn_measurement_device_type 'XCalibur-3 CCD (Oxford Diffraction)'
_diffrn_measurement_method '\f and \w scans'
_diffrn_radiation_monochromator graphite
_diffrn_radiation_source 'fine-focus sealed tube'
_diffrn_radiation_type MoK\a
_diffrn_radiation_wavelength 0.71073
_diffrn_reflns_av_R_equivalents 0.035
_diffrn_reflns_limit_h_max 14
_diffrn_reflns_limit_h_min -14
_diffrn_reflns_limit_k_max 14
_diffrn_reflns_limit_k_min -14
_diffrn_reflns_limit_l_max 52
_diffrn_reflns_limit_l_min -46
_diffrn_reflns_number 8460
_diffrn_reflns_theta_full 29.99
_diffrn_reflns_theta_max 29.99
_diffrn_reflns_theta_min 3.16
_diffrn_standards_number 0
_exptl_absorpt_coefficient_mu 3.144
_exptl_absorpt_correction_T_max 0.8586
_exptl_absorpt_correction_T_min 0.8099
_exptl_absorpt_correction_type multi-scan
_exptl_absorpt_process_details
;
MULABS (Blessing, 1995)
;
_exptl_crystal_colour green
_exptl_crystal_density_diffrn 3.13
_exptl_crystal_density_method 'not measured'
_exptl_crystal_description prism
_exptl_crystal_F_000 3198
_exptl_crystal_size_max 0.07
_exptl_crystal_size_mid 0.07
_exptl_crystal_size_min 0.05
_refine_diff_density_max 1.78
_refine_diff_density_min -0.843
_refine_ls_abs_structure_details 'Flack (1983), 1040 Friedel pairs'
_refine_ls_abs_structure_Flack 0.59(4)
_refine_ls_extinction_method none
_refine_ls_goodness_of_fit_ref 1.104
_refine_ls_matrix_type full
_refine_ls_number_parameters 137
_refine_ls_number_reflns 2161
_refine_ls_number_restraints 1
_refine_ls_restrained_S_all 1.103
_refine_ls_R_factor_gt 0.0297
_refine_ls_shift/su_max 0
_refine_ls_structure_factor_coef Fsqd
_refine_ls_weighting_details 'w=1/[\s^2^(Fo^2^)+(0.0394P)^2^] where P=(Fo^2^+2Fc^2^)/3'
_refine_ls_weighting_scheme calc
_refine_ls_wR_factor_ref 0.0734
_reflns_number_gt 1814
_reflns_number_total 2161
_reflns_threshold_expression I>2\s(I)
_cod_data_source_file wm2144.cif
_cod_data_source_block I
_cod_original_sg_symbol_H-M 'R 3 c'
_cod_database_code 2215686
_cod_database_fobs_code 2215686

loop_
_symmetry_equiv_pos_as_xyz
'x, y, z'
'-y, x-y, z'
'-x+y, -x, z'
'-y, -x, z+1/2'
'-x+y, y, z+1/2'
'x, x-y, z+1/2'
'x+2/3, y+1/3, z+1/3'
'-y+2/3, x-y+1/3, z+1/3'
'-x+y+2/3, -x+1/3, z+1/3'
'-y+2/3, -x+1/3, z+5/6'
'-x+y+2/3, y+1/3, z+5/6'
'x+2/3, x-y+1/3, z+5/6'
'x+1/3, y+2/3, z+2/3'
'-y+1/3, x-y+2/3, z+2/3'
'-x+y+1/3, -x+2/3, z+2/3'
'-y+1/3, -x+2/3, z+7/6'
'-x+y+1/3, y+2/3, z+7/6'
'x+1/3, x-y+2/3, z+7/6'

loop_
_atom_site_type_symbol
_atom_site_label
_atom_site_fract_x
_atom_site_fract_y
_atom_site_fract_z
_atom_site_U_iso_or_equiv
_atom_site_adp_type
_atom_site_calc_flag
_atom_site_refinement_flags
_atom_site_occupancy
Ca Ca1 0.05547(9) 0.52061(10) 0.100572(19) 0.00617(17) Uani d . 1
Ca Ca2 0.20187(10) 0.37769(10) 0.23313(2) 0.00654(17) Uani d . 1
Ca Ca3 0.38876(10) 0.20333(9) 0.16032(2) 0.01017(17) Uani d . 1
Cr Cr1 0 0 0.00199(3) 0.00405(18) Uani d S 1
P P1 0 0 0.27062(5) 0.0106(4) Uani d S 1
P P2 0.17511(12) 0.31774(12) 0.13731(3) 0.0042(2) Uani d . 1
P P3 0.18862(12) 0.34253(14) 0.03226(3) 0.0052(2) Uani d . 1
O O1 0 0 0.31204(16) 0.0148(11) Uani d S 1
O O2 0.1360(3) 0.1467(3) 0.25799(8) 0.0111(6) Uani d . 1
O O3 0.1821(4) 0.2731(4) 0.17561(8) 0.0121(6) Uani d . 1
O O4 0.0164(3) 0.2525(4) 0.12245(8) 0.0103(6) Uani d . 1
O O5 0.2744(3) 0.2782(3) 0.11421(7) 0.0076(6) Uani d . 1
O O6 0.2502(4) 0.4937(3) 0.13402(8) 0.0083(6) Uani d . 1
O O7 0.3479(3) 0.3948(3) 0.04562(8) 0.0097(6) Uani d . 1
O O8 0.1122(3) 0.4133(3) 0.05284(8) 0.0101(6) Uani d . 1
O O9 0.0940(3) 0.1692(3) 0.03804(8) 0.0076(6) Uani d . 1
O O10 0.1937(3) 0.3779(3) -0.00752(7) 0.0097(6) Uani d . 1

loop_
_atom_site_aniso_label
_atom_site_aniso_U_11
_atom_site_aniso_U_22
_atom_site_aniso_U_33
_atom_site_aniso_U_12
_atom_site_aniso_U_13
_atom_site_aniso_U_23
Ca1 0.0074(4) 0.0061(4) 0.0053(4) 0.0036(3) -0.0003(3) -0.0012(3)
Ca2 0.0062(4) 0.0071(4) 0.0060(3) 0.0032(4) 0.0011(3) 0.0020(3)
Ca3 0.0151(4) 0.0082(4) 0.0091(4) 0.0072(3) -0.0035(3) 0.0001(3)
Cr1 0.0040(3) 0.0040(3) 0.0042(4) 0.00199(13) 0 0
P1 0.0060(5) 0.0060(5) 0.0199(10) 0.0030(2) 0 0
P2 0.0037(5) 0.0030(4) 0.0058(5) 0.0016(4) 0.0007(4) -0.0006(4)
P3 0.0060(5) 0.0049(4) 0.0046(5) 0.0026(4) 0.0020(4) 0.0008(4)
O1 0.0126(16) 0.0126(16) 0.019(3) 0.0063(8) 0 0
O2 0.0055(13) 0.0057(14) 0.0184(18) 0.0002(10) -0.0037(11) 0.0035(11)
O3 0.0149(15) 0.0126(15) 0.0095(15) 0.0075(12) 0.0002(12) 0.0003(11)
O4 0.0080(15) 0.0141(15) 0.0080(15) 0.0050(12) 0.0004(11) 0.0001(11)
O5 0.0073(14) 0.0053(13) 0.0098(14) 0.0028(11) -0.0017(10) -0.0026(11)
O6 0.0081(14) 0.0075(14) 0.0107(14) 0.0050(13) 0.0007(11) 0.0001(10)
O7 0.0031(13) 0.0131(15) 0.0111(15) 0.0026(12) -0.0008(11) 0.0012(12)
O8 0.0142(15) 0.0103(14) 0.0099(14) 0.0091(13) 0.0025(11) -0.0023(11)
O9 0.0058(14) 0.0030(13) 0.0129(14) 0.0014(12) -0.0001(11) 0.0010(11)
O10 0.0128(15) 0.0097(14) 0.0031(13) 0.0031(12) -0.0016(11) 0.0005(10)

loop_
_atom_type_symbol
_atom_type_description
_atom_type_scat_dispersion_real
_atom_type_scat_dispersion_imag
_atom_type_scat_source
Ca Ca 0.2262 0.3064 'International Tables Vol C Tables 4.2.6.8 and 6.1.1.4'
Cr Cr 0.3209 0.6236 'International Tables Vol C Tables 4.2.6.8 and 6.1.1.4'
O O 0.0106 0.006 'International Tables Vol C Tables 4.2.6.8 and 6.1.1.4'
P P 0.1023 0.0942 'International Tables Vol C Tables 4.2.6.8 and 6.1.1.4'

loop_
_geom_angle_atom_site_label_1
_geom_angle_atom_site_label_2
_geom_angle_atom_site_label_3
_geom_angle_site_symmetry_1
_geom_angle_site_symmetry_3
_geom_angle
O8 Ca1 O10 . 16_554 142.88(11)
O8 Ca1 O2 . 12_454 84.88(11)
O10 Ca1 O2 16_554 12_454 77.14(10)
O8 Ca1 O7 . 3_565 73.68(10)
O10 Ca1 O7 16_554 3_565 138.10(10)
O2 Ca1 O7 12_454 3_565 91.57(10)
O8 Ca1 O5 . 3_565 141.13(11)
O10 Ca1 O5 16_554 3_565 74.37(10)
O2 Ca1 O5 12_454 3_565 98.61(10)
O7 Ca1 O5 3_565 3_565 67.56(9)
O8 Ca1 O6 . . 85.21(11)
O10 Ca1 O6 16_554 . 79.07(10)
O2 Ca1 O6 12_454 . 124.72(10)
O7 Ca1 O6 3_565 . 136.30(10)
O5 Ca1 O6 3_565 . 121.53(10)
O8 Ca1 O6 . 3_565 124.59(11)
O10 Ca1 O6 16_554 3_565 77.97(10)
O2 Ca1 O6 12_454 3_565 150.53(10)
O7 Ca1 O6 3_565 3_565 96.50(10)
O5 Ca1 O6 3_565 3_565 59.32(10)
O6 Ca1 O6 . 3_565 64.72(14)
O8 Ca1 O4 . . 71.64(10)
O10 Ca1 O4 16_554 . 71.58(10)
O2 Ca1 O4 12_454 . 68.34(10)
O7 Ca1 O4 3_565 . 141.05(10)
O5 Ca1 O4 3_565 . 145.46(10)
O6 Ca1 O4 . . 56.93(10)
O6 Ca1 O4 3_565 . 117.61(10)
O8 Ca1 P2 . 3_565 143.40(9)
O2 Ca2 O3 . . 88.61(11)
O2 Ca2 O5 . 16_554 84.27(11)
O3 Ca2 O5 . 16_554 142.23(11)
O2 Ca2 O9 . 16_554 157.39(11)
O3 Ca2 O9 . 16_554 88.49(11)
O5 Ca2 O9 16_554 16_554 84.36(10)
O2 Ca2 O4 . 18_554 73.98(10)
O3 Ca2 O4 . 18_554 139.97(12)
O5 Ca2 O4 16_554 18_554 72.72(11)
O9 Ca2 O4 16_554 18_554 120.70(11)
O2 Ca2 O9 . 18_554 137.71(11)
O3 Ca2 O9 . 18_554 81.44(10)
O5 Ca2 O9 16_554 18_554 126.71(10)
O9 Ca2 O9 16_554 18_554 63.75(14)
O4 Ca2 O9 18_554 18_554 87.73(10)
O2 Ca2 O7 . 16_554 98.25(10)
O3 Ca2 O7 . 16_554 77.37(11)
O5 Ca2 O7 16_554 16_554 67.12(10)
O9 Ca2 O7 16_554 16_554 59.26(10)
O4 Ca2 O7 18_554 16_554 139.70(10)
O9 Ca2 O7 18_554 16_554 119.04(10)
O2 Ca2 O8 . 18_554 79.84(10)
O3 Ca2 O8 . 18_554 70.70(11)
O5 Ca2 O8 16_554 18_554 143.05(10)
O9 Ca2 O8 16_554 18_554 120.07(10)
O4 Ca2 O8 18_554 18_554 70.88(10)
O9 Ca2 O8 18_554 18_554 58.03(9)
O7 Ca2 O8 16_554 18_554 148.04(10)
O7 Ca3 O5 17_544 . 153.05(12)
O7 Ca3 O4 17_544 3 94.92(11)
O5 Ca3 O4 . 3 72.50(10)
O7 Ca3 O10 17_544 18_554 123.00(10)
O5 Ca3 O10 . 18_554 72.96(10)
O4 Ca3 O10 3 18_554 142.08(10)
O7 Ca3 O1 17_544 10_554 100.65(13)
O5 Ca3 O1 . 10_554 106.20(13)
O4 Ca3 O1 3 10_554 113.31(12)
O10 Ca3 O1 18_554 10_554 62.91(7)
O7 Ca3 O10 17_544 17_544 59.84(9)
O5 Ca3 O10 . 17_544 133.01(9)
O4 Ca3 O10 3 17_544 72.52(10)
O10 Ca3 O10 18_554 17_544 123.73(12)
O1 Ca3 O10 10_554 17_544 61.84(7)
O7 Ca3 O3 17_544 . 101.93(11)
O5 Ca3 O3 . . 58.15(10)
O4 Ca3 O3 3 . 98.18(11)
O10 Ca3 O3 18_554 . 76.22(10)
O1 Ca3 O3 10_554 . 139.12(8)
O10 Ca3 O3 17_544 . 157.60(11)
O7 Ca3 O8 17_544 18_554 69.36(10)
O5 Ca3 O8 . 18_554 112.01(10)
O4 Ca3 O8 3 18_554 153.80(11)
O10 Ca3 O8 18_554 18_554 57.68(9)
O1 Ca3 O8 10_554 18_554 90.72(13)
O10 Ca3 O8 17_544 18_554 113.31(9)
O3 Ca3 O8 . 18_554 66.48(10)
O7 Ca3 O2 17_544 10_554 124.77(10)
O5 Ca3 O2 . 10_554 71.97(10)
O4 Ca3 O2 3 10_554 64.38(9)
O10 Ca3 O2 18_554 10_554 90.31(9)
O1 Ca3 O2 10_554 10_554 53.59(14)
O10 Ca3 O2 17_544 10_554 65.06(9)
O3 Ca3 O2 . 10_554 130.12(10)
O8 Ca3 O2 18_554 10_554 141.78(9)
O6 Cr1 O6 11_444 10_554 83.53(13)
O6 Cr1 O6 11_444 12_454 83.53(13)
O6 Cr1 O6 10_554 12_454 83.53(13)
O6 Cr1 O9 11_444 2 98.93(13)
O6 Cr1 O9 10_554 2 177.54(15)
O6 Cr1 O9 12_454 2 96.57(12)
O6 Cr1 O9 11_444 3 96.57(12)
O6 Cr1 O9 10_554 3 98.93(13)
O6 Cr1 O9 12_454 3 177.54(15)
O9 Cr1 O9 2 3 80.98(13)
O6 Cr1 O9 11_444 . 177.54(15)
O6 Cr1 O9 10_554 . 96.57(12)
O6 Cr1 O9 12_454 . 98.93(13)
O9 Cr1 O9 2 . 80.98(13)
O9 Cr1 O9 3 . 80.98(13)
O2 P1 O2 2 . 111.11(12)
O2 P1 O2 2 3 111.11(12)
O2 P1 O2 . 3 111.11(12)
O2 P1 O1 2 . 107.78(13)
O2 P1 O1 . . 107.78(13)
O2 P1 O1 3 . 107.78(13)
O3 P2 O4 . . 114.19(18)
O3 P2 O5 . . 107.73(17)
O4 P2 O5 . . 113.00(17)
O3 P2 O6 . . 110.64(18)
O4 P2 O6 . . 106.27(17)
O5 P2 O6 . . 104.58(16)
P1 O1 Ca3 . 16_554 102.58(13)
P1 O1 Ca3 . 18_444 102.58(13)
Ca3 O1 Ca3 16_554 18_444 115.40(9)
P1 O1 Ca3 . 17_544 102.58(13)
Ca3 O1 Ca3 16_554 17_544 115.39(9)
Ca3 O1 Ca3 18_444 17_544 115.39(9)
P1 O2 Ca2 . . 142.12(19)
P1 O2 Ca1 . 18_554 122.56(17)
Ca2 O2 Ca1 . 18_554 95.10(10)
P1 O2 Ca3 . 16_554 88.21(14)
Ca2 O2 Ca3 . 16_554 86.29(9)
Ca1 O2 Ca3 18_554 16_554 92.17(9)
P2 O3 Ca2 . . 136.17(19)
P2 O3 Ca3 . . 92.84(15)
Ca2 O3 Ca3 . . 115.12(13)
P2 O4 Ca3 . 2 123.57(16)
P2 O4 Ca2 . 12_454 142.26(17)
Ca3 O4 Ca2 2 12_454 93.97(11)
P2 O4 Ca1 . . 94.49(15)
Ca3 O4 Ca1 2 . 95.96(11)
Ca2 O4 Ca1 12_454 . 84.28(9)
P2 O5 Ca2 . 10_554 147.59(18)
P2 O5 Ca3 . . 100.77(14)
Ca2 O5 Ca3 10_554 . 97.29(11)
P2 O5 Ca1 . 2_665 98.99(14)
Ca2 O5 Ca1 10_554 2_665 103.64(11)
Ca3 O5 Ca1 . 2_665 101.18(11)
P2 O6 Cr1 . 16_554 135.74(18)
P2 O6 Ca1 . . 101.92(15)
Cr1 O6 Ca1 16_554 . 103.22(13)
P2 O6 Ca1 . 2_665 96.44(15)
Cr1 O6 Ca1 16_554 2_665 102.60(13)
Ca1 O6 Ca1 . 2_665 118.58(12)
P3 O7 Ca3 . 11_554 98.15(14)
P3 O7 Ca1 . 2_665 130.55(17)
Ca3 O7 Ca1 11_554 2_665 109.05(12)
P3 O7 Ca2 . 10_554 94.56(14)
Ca3 O7 Ca2 11_554 10_554 130.06(13)
Ca1 O7 Ca2 2_665 10_554 98.01(10)
P3 O8 Ca1 . . 158.44(19)
P3 O8 Ca2 . 12_454 94.58(15)
Ca1 O8 Ca2 . 12_454 89.39(10)
P3 O8 Ca3 . 12_454 93.18(14)
Ca1 O8 Ca3 . 12_454 106.09(12)
Ca2 O8 Ca3 12_454 12_454 105.99(11)
P3 O9 Cr1 . . 130.69(17)
P3 O9 Ca2 . 10_554 98.43(14)
Cr1 O9 Ca2 . 10_554 102.88(13)
P3 O9 Ca2 . 12_454 98.45(14)
Cr1 O9 Ca2 . 12_454 101.80(12)
Ca2 O9 Ca2 10_554 12_454 128.60(12)
P3 O10 Ca1 . 10_554 145.17(19)
P3 O10 Ca3 . 12_454 99.33(15)
Ca1 O10 Ca3 10_554 12_454 102.53(10)
P3 O10 Ca3 . 11_554 91.55(13)
Ca1 O10 Ca3 10_554 11_554 102.52(11)
Ca3 O10 Ca3 12_454 11_554 116.21(12)

loop_
_geom_bond_atom_site_label_1
_geom_bond_atom_site_label_2
_geom_bond_site_symmetry_2
_geom_bond_distance
_geom_bond_publ_flag
Ca1 O8 . 2.316(3) y
Ca1 O10 16_554 2.352(3) y
Ca1 O2 12_454 2.404(3) y
Ca1 O7 3_565 2.477(3) y
Ca1 O5 3_565 2.480(3) y
Ca1 O6 . 2.495(3) y
Ca1 O6 3_565 2.513(3) y
Ca1 O4 . 2.716(3) y
Ca1 P2 3_565 3.1171(14) ?
Ca1 P2 . 3.2195(14) ?
Ca1 P1 10_454 3.4804(9) ?
Ca1 Ca2 12_454 3.4861(10) ?
Ca2 O2 . 2.320(3) y
Ca2 O3 . 2.356(3) y
Ca2 O5 16_554 2.386(3) y
Ca2 O9 16_554 2.471(3) y
Ca2 O4 18_554 2.474(3) y
Ca2 O9 18_554 2.503(3) y
Ca2 O7 16_554 2.590(3) y
Ca2 O8 18_554 2.630(3) y
Ca2 P3 16_554 3.1141(15) ?
Ca2 P3 18_554 3.1424(14) ?
Ca2 Ca1 18_554 3.4862(10) ?
Ca2 Cr1 16_554 3.5254(12) ?
Ca3 O7 17_544 2.398(3) y
Ca3 O5 . 2.417(3) y
Ca3 O4 3 2.457(3) y
Ca3 O10 18_554 2.497(3) y
Ca3 O1 10_554 2.5484(16) y
Ca3 O10 17_544 2.577(3) y
Ca3 O3 . 2.633(3) y
Ca3 O8 18_554 2.645(3) y
Ca3 O2 10_554 2.913(3) y
Ca3 P3 17_544 3.0244(14) ?
Ca3 P2 . 3.0987(14) ?
Ca3 P3 18_554 3.1244(14) ?
Cr1 O6 11_444 2.012(3) y
Cr1 O6 10_554 2.012(3) ?
Cr1 O6 12_454 2.012(3) ?
Cr1 O9 2 2.023(3) ?
Cr1 O9 3 2.023(3) ?
Cr1 O9 . 2.023(3) y
P1 O2 2 1.536(3) ?
P1 O2 . 1.536(3) y
P1 O2 3 1.536(3) ?
P1 O1 . 1.538(6) y
P1 Ca3 16_554 3.2507(15) ?
P1 Ca3 18_444 3.2507(16) ?
P1 Ca3 17_544 3.2508(15) ?
P1 Ca1 17_444 3.4803(9) ?
P1 Ca1 18_554 3.4804(9) ?
P1 Ca1 16_544 3.4804(9) ?
P2 O3 . 1.508(3) y
P2 O4 . 1.530(3) y
P2 O5 . 1.540(3) y
P2 O6 . 1.584(3) y
P2 Ca1 2_665 3.1171(14) ?
P2 Ca3 2 3.5400(13) ?
P3 O10 . 1.516(3) y
P3 O8 . 1.522(3) y
P3 O7 . 1.535(3) y
P3 O9 . 1.567(3) y
P3 Ca3 11_554 3.0244(14) ?
P3 Ca2 10_554 3.1141(15) ?
P3 Ca3 12_454 3.1244(14) ?
P3 Ca2 12_454 3.1424(14) ?

loop_
_cod_related_entry_id
_cod_related_entry_database
_cod_related_entry_code
1 AMCSD 0010478
